data_4514883
loop_
_publ_author_name
'Gao, Xing'
'Xia, Miaoren'
'Yuan, Chunhao'
'Zhou, Leijie'
'Sun, Wei'
'Li, Cheng'
'Wu, Bo'
'Zhu, Dongyu'
'Zhang, Cheng'
'Zheng, Bing'
'Wang, Dongqi'
'Guo, Hongchao'

_publ_section_title
;
 Enantioselective Synthesis of Chiral Medium-Sized Cyclic Compounds via
 Tandem Cycloaddition/Cope Rearrangement Strategy
;
_journal_issue 3
_journal_name_full 'ACS Catalysis'
_journal_page_first 1645
_journal_paper_doi 10.1021/acscatal.8b04590
_journal_volume 9
_journal_year 2019
_chemical_absolute_configuration ad
_chemical_formula_moiety 'C30 H25 Br N2 O5'
_chemical_formula_sum 'C30 H25 Br N2 O5'
_chemical_formula_weight 573.43
_space_group_crystal_system monoclinic
_space_group_IT_number 4
_space_group_name_Hall 'P 2yb'
_space_group_name_H-M_alt 'P 1 21 1'
_symmetry_space_group_name_Hall 'P 2yb'
_symmetry_space_group_name_H-M 'P 1 21 1'
_atom_sites_solution_hydrogens geom
_atom_sites_solution_primary dual
_audit_creation_date 2018-06-29
_audit_creation_method
;
Olex2 1.2
(compiled 2018.05.29 svn.r3508 for OlexSys, GUI svn.r5506)
;
_cell_angle_alpha 90
_cell_angle_beta 109.376(4)
_cell_angle_gamma 90
_cell_formula_units_Z 2
_cell_length_a 11.5840(4)
_cell_length_b 7.7058(2)
_cell_length_c 15.1367(5)
_cell_measurement_reflns_used 6884
_cell_measurement_temperature 173(2)
_cell_measurement_theta_max 27.3220
_cell_measurement_theta_min 2.0430
_cell_volume 1274.63(8)
_computing_cell_refinement 'CrysAlisPro 1.171.39.9d (Rigaku OD, 2015)'
_computing_data_collection 'CrystalClear (Rigaku Inc., 2007)'
_computing_data_reduction 'CrysAlisPro 1.171.39.9d (Rigaku OD, 2015)'
_computing_molecular_graphics 'Olex2 (Dolomanov et al., 2009)''
_computing_publication_material 'CIFTAB (Sheldrick, 2014)'
_computing_structure_refinement 'SHELXL (Sheldrick, 2015)'
_computing_structure_solution 'ShelXT (Sheldrick, 2015)'
_diffrn_ambient_temperature 173.15
_diffrn_measured_fraction_theta_full 0.999
_diffrn_measured_fraction_theta_max 0.999
_diffrn_measurement_device_type 'Saturn724+ CCD'
_diffrn_measurement_method '\w scans at fixed \c = 45\%'
_diffrn_radiation_monochromator 'Graphite Monochromator'
_diffrn_radiation_type MoK\a
_diffrn_radiation_wavelength 0.71073
_diffrn_reflns_av_R_equivalents 0.0256
_diffrn_reflns_av_unetI/netI 0.0259
_diffrn_reflns_Laue_measured_fraction_full 0.999
_diffrn_reflns_Laue_measured_fraction_max 0.999
_diffrn_reflns_limit_h_max 15
_diffrn_reflns_limit_h_min -14
_diffrn_reflns_limit_k_max 10
_diffrn_reflns_limit_k_min -10
_diffrn_reflns_limit_l_max 19
_diffrn_reflns_limit_l_min -19
_diffrn_reflns_number 14411
_diffrn_reflns_point_group_measured_fraction_full 0.999
_diffrn_reflns_point_group_measured_fraction_max 0.998
_diffrn_reflns_theta_full 25.242
_diffrn_reflns_theta_max 27.484
_diffrn_reflns_theta_min 2.697
_diffrn_source 'Sealed Tube'
_exptl_absorpt_coefficient_mu 1.657
_exptl_absorpt_correction_T_max 1.00000
_exptl_absorpt_correction_T_min 0.54980
_exptl_absorpt_correction_type multi-scan
_exptl_absorpt_process_details
;
CrysAlisPro 1.171.39.9d (Rigaku Oxford Diffraction, 2015)
Empirical absorption correction using spherical harmonics,
 implemented in SCALE3 ABSPACK scaling algorithm.
;
_exptl_crystal_colour plate
_exptl_crystal_density_diffrn 1.494
_exptl_crystal_description colorless
_exptl_crystal_F_000 588
_exptl_crystal_size_max 0.64
_exptl_crystal_size_mid 0.27
_exptl_crystal_size_min 0.081
_refine_diff_density_max 0.698
_refine_diff_density_min -0.301
_refine_diff_density_rms 0.079
_refine_ls_abs_structure_details
;
 Flack x determined using 2378 quotients [(I+)-(I-)]/[(I+)+(I-)]
 (Parsons, Flack and Wagner, Acta Cryst. B69 (2013) 249-259).
;
_refine_ls_abs_structure_Flack -0.013(4)
_refine_ls_extinction_method none
_refine_ls_goodness_of_fit_ref 1.053
_refine_ls_hydrogen_treatment constr
_refine_ls_matrix_type full
_refine_ls_number_parameters 344
_refine_ls_number_reflns 5818
_refine_ls_number_restraints 1
_refine_ls_restrained_S_all 1.053
_refine_ls_R_factor_all 0.0385
_refine_ls_R_factor_gt 0.0364
_refine_ls_shift/su_max 0.000
_refine_ls_shift/su_mean 0.000
_refine_ls_structure_factor_coef Fsqd
_refine_ls_weighting_details 'w=1/[\s^2^(Fo^2^)+(0.0617P)^2^+0.0974P] where P=(Fo^2^+2Fc^2^)/3'
_refine_ls_weighting_scheme calc
_refine_ls_wR_factor_gt 0.0873
_refine_ls_wR_factor_ref 0.0886
_reflns_Friedel_coverage 0.860
_reflns_Friedel_fraction_full 1.000
_reflns_Friedel_fraction_max 0.998
_reflns_number_gt 5535
_reflns_number_total 5818
_reflns_threshold_expression 'I > 2\s(I)'
_cod_data_source_file cs8b04590_si_004.cif
_cod_data_source_block sa5336
_cod_database_code 4514883
_shelx_shelxl_version_number 2016/6
_shelx_space_group_comment
;
The symmetry employed for this shelxl refinement is uniquely defined
by the following loop, which should always be used as a source of
symmetry information in preference to the above space-group names.
They are only intended as comments.
;
_shelx_estimated_absorpt_t_max 0.877
_shelx_estimated_absorpt_t_min 0.417
_olex2_refinement_description
;
1. Fixed Uiso
 At 1.2 times of:
  All C(H) groups, All C(H,H) groups
 At 1.5 times of:
  All C(H,H,H) groups
2.a Ternary CH refined with riding coordinates:
 C10(H10), C12(H12), C14(H14)
2.b Secondary CH2 refined with riding coordinates:
 C9(H9A,H9B), C13(H13A,H13B)
2.c Aromatic/amide H refined with riding coordinates:
 C2(H2), C4(H4), C5(H5), C6(H6), C8(H8), C18(H18), C19(H19), C20(H20),
 C21(H21), C22(H22), C24(H24), C25(H25), C26(H26), C27(H27), C28(H28)
2.d Idealised Me refined as rotating group:
 C30(H30A,H30B,H30C)
;
_olex2_submission_special_instructions 'No special instructions were received'

loop_
_space_group_symop_operation_xyz
'x, y, z'
'-x, y+1/2, -z'

loop_
_atom_site_label
_atom_site_type_symbol
_atom_site_fract_x
_atom_site_fract_y
_atom_site_fract_z
_atom_site_U_iso_or_equiv
_atom_site_adp_type
_atom_site_occupancy
_atom_site_site_symmetry_order
_atom_site_calc_flag
_atom_site_refinement_flags_posn
Br1 Br 0.52439(3) 0.19834(5) 0.05514(2) 0.03931(12) Uani 1 1 d .
O1 O 0.69993(19) 0.5288(3) 0.50242(15) 0.0217(4) Uani 1 1 d .
O2 O 0.68806(18) 0.2434(3) 0.55266(14) 0.0213(4) Uani 1 1 d .
O3 O 0.8432(2) 0.0623(3) 0.58085(18) 0.0320(5) Uani 1 1 d .
O4 O 0.5787(2) 0.7539(3) 0.59788(17) 0.0301(5) Uani 1 1 d .
O5 O 0.7259(2) 0.7559(3) 0.73862(16) 0.0308(5) Uani 1 1 d .
N1 N 0.6521(2) 0.3875(3) 0.71863(17) 0.0196(5) Uani 1 1 d .
N2 N 0.7462(2) 0.3379(3) 0.79794(17) 0.0198(5) Uani 1 1 d .
C1 C 0.7904(3) 0.3796(4) 0.2971(2) 0.0235(6) Uani 1 1 d .
C2 C 0.6825(3) 0.3119(4) 0.2331(2) 0.0244(6) Uani 1 1 d .
H2 H 0.616625 0.279310 0.253759 0.029 Uiso 1 1 calc R
C3 C 0.6722(3) 0.2927(4) 0.1397(2) 0.0266(6) Uani 1 1 d .
C4 C 0.7654(4) 0.3370(5) 0.1057(2) 0.0342(8) Uani 1 1 d .
H4 H 0.755941 0.324404 0.041277 0.041 Uiso 1 1 calc R
C5 C 0.8741(4) 0.4009(5) 0.1698(3) 0.0364(8) Uani 1 1 d .
H5 H 0.940376 0.430133 0.148855 0.044 Uiso 1 1 calc R
C6 C 0.8864(3) 0.4221(5) 0.2636(2) 0.0314(7) Uani 1 1 d .
H6 H 0.960907 0.466188 0.305802 0.038 Uiso 1 1 calc R
C7 C 0.8002(3) 0.4159(4) 0.3963(2) 0.0223(6) Uani 1 1 d .
C8 C 0.9080(3) 0.4074(5) 0.4656(2) 0.0257(6) Uani 1 1 d .
H8 H 0.973084 0.356976 0.449424 0.031 Uiso 1 1 calc R
C9 C 0.9406(3) 0.4676(5) 0.5671(2) 0.0271(7) Uani 1 1 d .
H9A H 0.907597 0.586233 0.566513 0.033 Uiso 1 1 calc R
H9B H 1.030846 0.476061 0.593757 0.033 Uiso 1 1 calc R
C10 C 0.8951(3) 0.3540(4) 0.6356(2) 0.0203(6) Uani 1 1 d .
H10 H 0.969755 0.297532 0.679773 0.024 Uiso 1 1 calc R
C11 C 0.8100(2) 0.2079(5) 0.58760(17) 0.0210(5) Uani 1 1 d .
C12 C 0.6498(3) 0.4211(4) 0.55372(19) 0.0177(5) Uani 1 1 d .
H12 H 0.558438 0.428533 0.528762 0.021 Uiso 1 1 calc R
C13 C 0.6810(3) 0.4743(5) 0.4079(2) 0.0244(6) Uani 1 1 d .
H13A H 0.646331 0.571660 0.364543 0.029 Uiso 1 1 calc R
H13B H 0.621473 0.377485 0.391558 0.029 Uiso 1 1 calc R
C14 C 0.8394(2) 0.4664(4) 0.6971(2) 0.0179(5) Uani 1 1 d .
H14 H 0.880797 0.582083 0.709500 0.021 Uiso 1 1 calc R
C15 C 0.6974(2) 0.4914(4) 0.6545(2) 0.0177(5) Uani 1 1 d .
C16 C 0.8504(3) 0.3780(4) 0.78926(19) 0.0181(5) Uani 1 1 d .
C17 C 0.9662(3) 0.3403(4) 0.8638(2) 0.0183(5) Uani 1 1 d .
C18 C 1.0761(3) 0.4124(4) 0.8607(2) 0.0219(6) Uani 1 1 d .
H18 H 1.075787 0.482651 0.809076 0.026 Uiso 1 1 calc R
C19 C 1.1861(3) 0.3813(5) 0.9334(2) 0.0270(6) Uani 1 1 d .
H19 H 1.260157 0.430249 0.930615 0.032 Uiso 1 1 calc R
C20 C 1.1876(3) 0.2795(5) 1.0093(2) 0.0299(7) Uani 1 1 d .
H20 H 1.262411 0.257252 1.058105 0.036 Uiso 1 1 calc R
C21 C 1.0787(3) 0.2103(5) 1.0133(2) 0.0299(6) Uani 1 1 d .
H21 H 1.079210 0.143773 1.066259 0.036 Uiso 1 1 calc R
C22 C 0.9690(3) 0.2371(4) 0.94084(19) 0.0244(7) Uani 1 1 d .
H22 H 0.895831 0.185411 0.943563 0.029 Uiso 1 1 calc R
C23 C 0.5301(3) 0.3775(4) 0.7197(2) 0.0191(5) Uani 1 1 d .
C24 C 0.5073(3) 0.2938(4) 0.7944(2) 0.0230(6) Uani 1 1 d .
H24 H 0.573339 0.248154 0.844716 0.028 Uiso 1 1 calc R
C25 C 0.3876(3) 0.2773(5) 0.7949(2) 0.0270(6) Uani 1 1 d .
H25 H 0.372853 0.219607 0.845582 0.032 Uiso 1 1 calc R
C26 C 0.2898(3) 0.3440(5) 0.7225(2) 0.0276(7) Uani 1 1 d .
H26 H 0.208575 0.332918 0.723607 0.033 Uiso 1 1 calc R
C27 C 0.3122(3) 0.4273(5) 0.6482(2) 0.0272(7) Uani 1 1 d .
H27 H 0.245658 0.472747 0.598250 0.033 Uiso 1 1 calc R
C28 C 0.4312(3) 0.4451(4) 0.6461(2) 0.0228(6) Uani 1 1 d .
H28 H 0.445331 0.502599 0.595132 0.027 Uiso 1 1 calc R
C29 C 0.6593(2) 0.6833(4) 0.65738(18) 0.0202(5) Uani 1 1 d .
C30 C 0.6951(4) 0.9356(5) 0.7508(3) 0.0396(9) Uani 1 1 d .
H30A H 0.687481 1.001283 0.693652 0.059 Uiso 1 1 calc GR
H30B H 0.759734 0.986921 0.803667 0.059 Uiso 1 1 calc GR
H30C H 0.617265 0.939629 0.763134 0.059 Uiso 1 1 calc GR

loop_
_atom_site_aniso_label
_atom_site_aniso_U_11
_atom_site_aniso_U_22
_atom_site_aniso_U_33
_atom_site_aniso_U_23
_atom_site_aniso_U_13
_atom_site_aniso_U_12
Br1 0.03262(18) 0.0531(2) 0.02427(16) -0.00411(16) -0.00116(12) -0.00040(17)
O1 0.0212(10) 0.0264(10) 0.0184(10) -0.0002(8) 0.0078(8) -0.0024(8)
O2 0.0185(9) 0.0211(11) 0.0221(9) -0.0031(7) 0.0036(8) -0.0006(7)
O3 0.0296(12) 0.0285(12) 0.0340(13) -0.0040(10) 0.0053(10) 0.0086(10)
O4 0.0277(11) 0.0274(11) 0.0289(11) 0.0019(9) 0.0009(9) 0.0078(9)
O5 0.0393(12) 0.0221(11) 0.0238(11) -0.0043(8) 0.0006(10) 0.0053(9)
N1 0.0158(11) 0.0235(12) 0.0179(11) 0.0041(9) 0.0034(9) 0.0021(9)
N2 0.0170(11) 0.0229(12) 0.0174(11) 0.0010(9) 0.0029(9) 0.0032(9)
C1 0.0257(15) 0.0245(14) 0.0208(14) -0.0004(11) 0.0081(12) -0.0008(12)
C2 0.0246(14) 0.0261(15) 0.0224(14) 0.0011(12) 0.0075(12) 0.0018(12)
C3 0.0277(15) 0.0248(15) 0.0231(15) 0.0000(11) 0.0028(12) 0.0021(12)
C4 0.045(2) 0.0374(18) 0.0231(15) -0.0037(14) 0.0148(15) -0.0040(16)
C5 0.0383(19) 0.046(2) 0.0306(18) -0.0048(16) 0.0193(15) -0.0128(16)
C6 0.0322(17) 0.0364(18) 0.0274(16) -0.0055(14) 0.0125(14) -0.0098(14)
C7 0.0220(14) 0.0247(14) 0.0214(14) 0.0009(11) 0.0090(11) -0.0032(11)
C8 0.0197(14) 0.0373(17) 0.0227(15) -0.0007(13) 0.0105(12) -0.0025(12)
C9 0.0174(13) 0.0431(19) 0.0204(14) -0.0018(13) 0.0058(11) -0.0082(13)
C10 0.0146(12) 0.0290(15) 0.0166(13) -0.0009(11) 0.0043(10) 0.0037(11)
C11 0.0191(11) 0.0271(14) 0.0163(11) 0.0001(13) 0.0054(9) 0.0061(13)
C12 0.0147(12) 0.0206(13) 0.0164(12) 0.0000(10) 0.0035(10) 0.0024(10)
C13 0.0202(14) 0.0341(16) 0.0187(14) 0.0023(12) 0.0063(11) 0.0002(12)
C14 0.0153(12) 0.0202(13) 0.0165(12) -0.0009(10) 0.0031(10) -0.0005(10)
C15 0.0137(12) 0.0210(13) 0.0173(13) -0.0003(10) 0.0038(10) 0.0009(10)
C16 0.0171(13) 0.0190(13) 0.0167(12) -0.0019(10) 0.0035(10) -0.0007(10)
C17 0.0163(12) 0.0194(13) 0.0172(13) -0.0012(10) 0.0029(10) 0.0024(10)
C18 0.0191(13) 0.0279(15) 0.0182(13) 0.0008(11) 0.0056(11) 0.0015(11)
C19 0.0175(13) 0.0365(18) 0.0245(15) -0.0002(13) 0.0038(12) -0.0011(12)
C20 0.0223(14) 0.0390(17) 0.0219(15) 0.0018(13) -0.0012(12) 0.0063(13)
C21 0.0295(14) 0.0357(17) 0.0210(13) 0.0077(15) 0.0035(11) 0.0039(16)
C22 0.0210(13) 0.0276(19) 0.0227(14) 0.0037(11) 0.0046(11) -0.0005(11)
C23 0.0151(12) 0.0211(13) 0.0202(13) -0.0044(11) 0.0045(10) 0.0002(10)
C24 0.0202(14) 0.0284(15) 0.0194(14) -0.0001(11) 0.0051(11) 0.0005(12)
C25 0.0247(14) 0.0367(16) 0.0225(14) -0.0005(12) 0.0115(12) -0.0025(13)
C26 0.0172(14) 0.0404(18) 0.0278(16) -0.0008(14) 0.0110(12) 0.0014(13)
C27 0.0177(14) 0.0343(17) 0.0285(16) 0.0021(13) 0.0061(12) 0.0039(12)
C28 0.0200(13) 0.0269(15) 0.0220(14) 0.0024(11) 0.0075(11) 0.0027(12)
C29 0.0198(12) 0.0206(14) 0.0211(12) 0.0020(12) 0.0079(10) 0.0024(12)
C30 0.058(2) 0.0232(17) 0.0335(19) -0.0061(14) 0.0091(18) 0.0044(16)

loop_
_atom_type_symbol
_atom_type_description
_atom_type_scat_dispersion_real
_atom_type_scat_dispersion_imag
_atom_type_scat_source
C C 0.0033 0.0016 'International Tables Vol C Tables 4.2.6.8 and 6.1.1.4'
H H 0.0000 0.0000 'International Tables Vol C Tables 4.2.6.8 and 6.1.1.4'
Br Br -0.2901 2.4595 'International Tables Vol C Tables 4.2.6.8 and 6.1.1.4'
N N 0.0061 0.0033 'International Tables Vol C Tables 4.2.6.8 and 6.1.1.4'
O O 0.0106 0.0060 'International Tables Vol C Tables 4.2.6.8 and 6.1.1.4'

loop_
_geom_angle_atom_site_label_1
_geom_angle_atom_site_label_2
_geom_angle_atom_site_label_3
_geom_angle
C12 O1 C13 115.3(2)
C11 O2 C12 118.1(2)
C29 O5 C30 115.0(3)
N2 N1 C15 111.7(2)
N2 N1 C23 118.5(2)
C23 N1 C15 127.3(2)
C16 N2 N1 109.8(2)
C2 C1 C6 117.9(3)
C2 C1 C7 121.1(3)
C6 C1 C7 120.9(3)
C1 C2 H2 120.0
C3 C2 C1 119.9(3)
C3 C2 H2 120.0
C2 C3 Br1 118.6(2)
C4 C3 Br1 118.8(3)
C4 C3 C2 122.6(3)
C3 C4 H4 121.2
C3 C4 C5 117.6(3)
C5 C4 H4 121.2
C4 C5 H5 119.5
C6 C5 C4 120.9(3)
C6 C5 H5 119.5
C1 C6 H6 119.5
C5 C6 C1 121.1(3)
C5 C6 H6 119.5
C1 C7 C13 113.8(3)
C8 C7 C1 121.2(3)
C8 C7 C13 124.8(3)
C7 C8 H8 115.5
C7 C8 C9 128.9(3)
C9 C8 H8 115.5
C8 C9 H9A 107.8
C8 C9 H9B 107.8
C8 C9 C10 117.9(3)
H9A C9 H9B 107.2
C10 C9 H9A 107.8
C10 C9 H9B 107.8
C9 C10 H10 106.2
C11 C10 C9 113.9(2)
C11 C10 H10 106.2
C11 C10 C14 111.5(2)
C14 C10 C9 112.3(3)
C14 C10 H10 106.2
O2 C11 C10 117.6(3)
O3 C11 O2 118.4(3)
O3 C11 C10 124.0(2)
O1 C12 O2 112.0(2)
O1 C12 H12 109.9
O1 C12 C15 105.4(2)
O2 C12 H12 109.9
O2 C12 C15 109.6(2)
C15 C12 H12 109.9
O1 C13 C7 111.0(2)
O1 C13 H13A 109.4
O1 C13 H13B 109.4
C7 C13 H13A 109.4
C7 C13 H13B 109.4
H13A C13 H13B 108.0
C10 C14 H14 109.8
C10 C14 C15 114.1(2)
C15 C14 H14 109.8
C16 C14 C10 112.0(2)
C16 C14 H14 109.8
C16 C14 C15 101.0(2)
N1 C15 C12 111.7(2)
N1 C15 C14 102.4(2)
N1 C15 C29 109.4(2)
C12 C15 C14 110.3(2)
C12 C15 C29 110.6(2)
C29 C15 C14 112.1(2)
N2 C16 C14 113.8(2)
N2 C16 C17 121.4(3)
C17 C16 C14 124.8(2)
C18 C17 C16 120.3(3)
C22 C17 C16 121.0(3)
C22 C17 C18 118.7(3)
C17 C18 H18 119.8
C19 C18 C17 120.4(3)
C19 C18 H18 119.8
C18 C19 H19 119.9
C20 C19 C18 120.3(3)
C20 C19 H19 119.9
C19 C20 H20 120.3
C19 C20 C21 119.5(3)
C21 C20 H20 120.3
C20 C21 H21 119.6
C20 C21 C22 120.9(3)
C22 C21 H21 119.6
C17 C22 H22 119.9
C21 C22 C17 120.2(3)
C21 C22 H22 119.9
C24 C23 N1 119.3(3)
C24 C23 C28 119.2(3)
C28 C23 N1 121.5(3)
C23 C24 H24 120.0
C25 C24 C23 120.0(3)
C25 C24 H24 120.0
C24 C25 H25 119.5
C26 C25 C24 121.0(3)
C26 C25 H25 119.5
C25 C26 H26 120.5
C25 C26 C27 119.1(3)
C27 C26 H26 120.5
C26 C27 H27 119.5
C26 C27 C28 120.9(3)
C28 C27 H27 119.5
C23 C28 H28 120.1
C27 C28 C23 119.8(3)
C27 C28 H28 120.1
O4 C29 O5 124.9(3)
O4 C29 C15 125.0(3)
O5 C29 C15 110.0(2)
O5 C30 H30A 109.5
O5 C30 H30B 109.5
O5 C30 H30C 109.5
H30A C30 H30B 109.5
H30A C30 H30C 109.5
H30B C30 H30C 109.5

loop_
_geom_bond_atom_site_label_1
_geom_bond_atom_site_label_2
_geom_bond_distance
Br1 C3 1.909(3)
O1 C12 1.389(3)
O1 C13 1.436(4)
O2 C11 1.361(3)
O2 C12 1.441(3)
O3 C11 1.201(4)
O4 C29 1.192(4)
O5 C29 1.338(4)
O5 C30 1.458(4)
N1 N2 1.381(3)
N1 C15 1.482(4)
N1 C23 1.421(4)
N2 C16 1.294(4)
C1 C2 1.403(4)
C1 C6 1.405(5)
C1 C7 1.494(4)
C2 H2 0.9500
C2 C3 1.387(4)
C3 C4 1.383(5)
C4 H4 0.9500
C4 C5 1.399(5)
C5 H5 0.9500
C5 C6 1.389(5)
C6 H6 0.9500
C7 C8 1.340(4)
C7 C13 1.517(4)
C8 H8 0.9500
C8 C9 1.527(4)
C9 H9A 0.9900
C9 H9B 0.9900
C9 C10 1.575(4)
C10 H10 1.0000
C10 C11 1.514(5)
C10 C14 1.560(4)
C12 H12 1.0000
C12 C15 1.539(4)
C13 H13A 0.9900
C13 H13B 0.9900
C14 H14 1.0000
C14 C15 1.567(4)
C14 C16 1.519(4)
C15 C29 1.548(4)
C16 C17 1.467(4)
C17 C18 1.404(4)
C17 C22 1.403(4)
C18 H18 0.9500
C18 C19 1.401(4)
C19 H19 0.9500
C19 C20 1.387(5)
C20 H20 0.9500
C20 C21 1.389(5)
C21 H21 0.9500
C21 C22 1.391(4)
C22 H22 0.9500
C23 C24 1.401(4)
C23 C28 1.406(4)
C24 H24 0.9500
C24 C25 1.395(4)
C25 H25 0.9500
C25 C26 1.387(5)
C26 H26 0.9500
C26 C27 1.393(5)
C27 H27 0.9500
C27 C28 1.396(4)
C28 H28 0.9500
C30 H30A 0.9800
C30 H30B 0.9800
C30 H30C 0.9800

loop_
_geom_torsion_atom_site_label_1
_geom_torsion_atom_site_label_2
_geom_torsion_atom_site_label_3
_geom_torsion_atom_site_label_4
_geom_torsion
Br1 C3 C4 C5 -178.1(3)
O1 C12 C15 N1 -179.4(2)
O1 C12 C15 C14 -66.2(3)
O1 C12 C15 C29 58.5(3)
O2 C12 C15 N1 -58.8(3)
O2 C12 C15 C14 54.4(3)
O2 C12 C15 C29 179.1(2)
N1 N2 C16 C14 0.3(3)
N1 N2 C16 C17 179.8(2)
N1 C15 C29 O4 -104.4(3)
N1 C15 C29 O5 72.4(3)
N1 C23 C24 C25 -177.7(3)
N1 C23 C28 C27 177.8(3)
N2 N1 C15 C12 129.4(2)
N2 N1 C15 C14 11.3(3)
N2 N1 C15 C29 -107.8(3)
N2 N1 C23 C24 -9.7(4)
N2 N1 C23 C28 172.2(3)
N2 C16 C17 C18 -168.2(3)
N2 C16 C17 C22 9.5(4)
C1 C2 C3 Br1 179.5(2)
C1 C2 C3 C4 0.4(5)
C1 C7 C8 C9 168.9(3)
C1 C7 C13 O1 -172.4(3)
C2 C1 C6 C5 1.1(5)
C2 C1 C7 C8 150.9(3)
C2 C1 C7 C13 -33.3(4)
C2 C3 C4 C5 1.0(6)
C3 C4 C5 C6 -1.3(6)
C4 C5 C6 C1 0.3(6)
C6 C1 C2 C3 -1.4(5)
C6 C1 C7 C8 -33.0(5)
C6 C1 C7 C13 142.7(3)
C7 C1 C2 C3 174.7(3)
C7 C1 C6 C5 -175.0(3)
C7 C8 C9 C10 74.9(5)
C8 C7 C13 O1 3.2(4)
C8 C9 C10 C11 -7.1(4)
C8 C9 C10 C14 -135.0(3)
C9 C10 C11 O2 -88.2(3)
C9 C10 C11 O3 93.8(4)
C9 C10 C14 C15 92.7(3)
C9 C10 C14 C16 -153.4(2)
C10 C14 C15 N1 110.3(3)
C10 C14 C15 C12 -8.7(3)
C10 C14 C15 C29 -132.6(2)
C10 C14 C16 N2 -115.2(3)
C10 C14 C16 C17 65.3(3)
C11 O2 C12 O1 59.8(3)
C11 O2 C12 C15 -56.7(3)
C11 C10 C14 C15 -36.4(3)
C11 C10 C14 C16 77.4(3)
C12 O1 C13 C7 -110.8(3)
C12 O2 C11 O3 -174.8(3)
C12 O2 C11 C10 7.2(3)
C12 C15 C29 O4 19.0(4)
C12 C15 C29 O5 -164.1(2)
C13 O1 C12 O2 53.1(3)
C13 O1 C12 C15 172.1(2)
C13 C7 C8 C9 -6.3(5)
C14 C10 C11 O2 40.1(3)
C14 C10 C11 O3 -137.9(3)
C14 C15 C29 O4 142.7(3)
C14 C15 C29 O5 -40.4(3)
C14 C16 C17 C18 11.2(4)
C14 C16 C17 C22 -171.1(3)
C15 N1 N2 C16 -7.8(3)
C15 N1 C23 C24 -170.1(3)
C15 N1 C23 C28 11.8(4)
C15 C14 C16 N2 6.5(3)
C15 C14 C16 C17 -173.0(3)
C16 C14 C15 N1 -9.9(3)
C16 C14 C15 C12 -129.0(2)
C16 C14 C15 C29 107.2(3)
C16 C17 C18 C19 177.8(3)
C16 C17 C22 C21 -176.6(3)
C17 C18 C19 C20 -0.3(5)
C18 C17 C22 C21 1.2(5)
C18 C19 C20 C21 -0.8(5)
C19 C20 C21 C22 2.1(6)
C20 C21 C22 C17 -2.3(5)
C22 C17 C18 C19 0.1(4)
C23 N1 N2 C16 -171.1(3)
C23 N1 C15 C12 -69.1(3)
C23 N1 C15 C14 172.8(3)
C23 N1 C15 C29 53.7(4)
C23 C24 C25 C26 -0.5(5)
C24 C23 C28 C27 -0.3(5)
C24 C25 C26 C27 0.4(5)
C25 C26 C27 C28 -0.3(5)
C26 C27 C28 C23 0.2(5)
C28 C23 C24 C25 0.4(4)
C30 O5 C29 O4 -1.1(5)
C30 O5 C29 C15 -178.0(3)
